data_4064753
loop_
_publ_author_name
'Cautivo, Teresa'
'Klahn, Hugo'
'Godoy, Fernando'
'L\'opez, Concepci\'on'
'Font-Bard\'ia, Merc\`e'
'Calvet, Teresa'
'Gutierrez-Puebla, Enrique'
'Monge, Angeles'

_publ_section_title
;
 A New Cyclometalation Motif: Synthesis, Characterization, Structures, and
 Reactivity of Pallada- and Platinacycles with a Bidentate
 {C(sp2,cyrhetrene),N}&#x2212;Ligand
;
_journal_issue 21
_journal_name_full Organometallics
_journal_page_first 5578
_journal_paper_doi 10.1021/om200310r
_journal_volume 30
_journal_year 2011
_chemical_formula_moiety 'C15 H13 Cl N O4 Pt Re S'
_chemical_formula_sum 'C15 H13 Cl N O4 Pt Re S'
_chemical_formula_weight 720.06
_chemical_name_systematic
;
 ?
;
_space_group_IT_number 14
_symmetry_cell_setting monoclinic
_symmetry_space_group_name_Hall '-P 2yn'
_symmetry_space_group_name_H-M 'P 1 21/n 1'
_atom_sites_solution_hydrogens geom
_atom_sites_solution_primary direct
_atom_sites_solution_secondary difmap
_audit_creation_method SHELXL-97
_cell_angle_alpha 90.00
_cell_angle_beta 99.46(3)
_cell_angle_gamma 90.00
_cell_formula_units_Z 4
_cell_length_a 9.776(3)
_cell_length_b 17.657(6)
_cell_length_c 10.232(8)
_cell_measurement_reflns_used 25
_cell_measurement_temperature 293(2)
_cell_measurement_theta_max 21
_cell_measurement_theta_min 12
_cell_volume 1742.2(16)
_computing_cell_refinement 'CAD-4/PC (Kretschmar, 1996)'
_computing_data_collection 'CAD-4/PC (Kretschmar, 1996)'
_computing_data_reduction 'XCAD4 (Harms and  Wocadlo, 1995)'
_computing_molecular_graphics 'ORTEP (Brueggermann and Smith, 1990)'
_computing_publication_material 'PLATON (Spek, 1990)'
_computing_structure_refinement 'SHELXL-97 (Sheldrick, 1997)'
_computing_structure_solution 'SHELXS-97 (Sheldrick, 1997)'
_diffrn_ambient_temperature 293(2)
_diffrn_measured_fraction_theta_full 1.000
_diffrn_measured_fraction_theta_max 1.000
_diffrn_measurement_device_type 'ENRAF-NONIUS, CAD4'
_diffrn_measurement_method \w--2\q
_diffrn_radiation_monochromator graphite
_diffrn_radiation_source 'fine-focus sealed tube'
_diffrn_radiation_type MoK\a
_diffrn_radiation_wavelength 0.71073
_diffrn_reflns_av_R_equivalents 0.0000
_diffrn_reflns_av_sigmaI/netI 0.0532
_diffrn_reflns_limit_h_max 13
_diffrn_reflns_limit_h_min -13
_diffrn_reflns_limit_k_max 24
_diffrn_reflns_limit_k_min 0
_diffrn_reflns_limit_l_max 14
_diffrn_reflns_limit_l_min 0
_diffrn_reflns_number 5068
_diffrn_reflns_theta_full 29.97
_diffrn_reflns_theta_max 29.97
_diffrn_reflns_theta_min 2.31
_diffrn_standards_interval_time '120 min'
_diffrn_standards_number 3
_exptl_absorpt_coefficient_mu 15.255
_exptl_absorpt_correction_T_max 0.22
_exptl_absorpt_correction_T_min 0.17
_exptl_absorpt_correction_type empirical
_exptl_absorpt_process_details sadabs
_exptl_crystal_density_diffrn 2.745
_exptl_crystal_density_method 'not measured'
_exptl_crystal_description prism
_exptl_crystal_F_000 1312
_exptl_crystal_size_max 0.2
_exptl_crystal_size_mid 0.1
_exptl_crystal_size_min 0.1
_refine_diff_density_max 2.236
_refine_diff_density_min -1.969
_refine_diff_density_rms 0.210
_refine_ls_extinction_method none
_refine_ls_goodness_of_fit_ref 0.938
_refine_ls_hydrogen_treatment constr
_refine_ls_matrix_type full
_refine_ls_number_parameters 217
_refine_ls_number_reflns 5068
_refine_ls_number_restraints 0
_refine_ls_restrained_S_all 0.938
_refine_ls_R_factor_all 0.0645
_refine_ls_R_factor_gt 0.0333
_refine_ls_shift/su_max 0.001
_refine_ls_shift/su_mean 0.000
_refine_ls_structure_factor_coef Fsqd
_refine_ls_weighting_details 'calc w=1/[\s^2^(Fo^2^)+(0.0400P)^2^+0.0000P] where P=(Fo^2^+2Fc^2^)/3'
_refine_ls_weighting_scheme calc
_refine_ls_wR_factor_gt 0.0694
_refine_ls_wR_factor_ref 0.0767
_reflns_number_gt 3565
_reflns_number_total 5068
_reflns_threshold_expression >2sigma(I)
_cod_data_source_file om200310r_si_001.cif
_cod_data_source_block choc13a
_cod_original_sg_symbol_H-M P21/n
_cod_database_code 4064753

loop_
_symmetry_equiv_pos_as_xyz
'x, y, z'
'-x+1/2, y+1/2, -z+1/2'
'-x, -y, -z'
'x-1/2, -y-1/2, z-1/2'

loop_
_atom_site_label
_atom_site_type_symbol
_atom_site_fract_x
_atom_site_fract_y
_atom_site_fract_z
_atom_site_U_iso_or_equiv
_atom_site_adp_type
_atom_site_occupancy
_atom_site_symmetry_multiplicity
_atom_site_calc_flag
_atom_site_refinement_flags
Pt Pt 0.28200(2) 0.076431(14) 0.36801(3) 0.03400(7) Uani 1 1 d .
Re Re 0.55305(2) 0.134564(15) 0.17209(3) 0.03548(8) Uani 1 1 d .
S S 0.13877(16) 0.03342(9) 0.19507(18) 0.0379(4) Uani 1 1 d .
Cl4 Cl 0.09040(19) 0.11807(13) 0.4668(2) 0.0580(5) Uani 1 1 d .
O1 O 0.5236(8) 0.2911(4) 0.2901(7) 0.084(2) Uani 1 1 d .
O2 O 0.7558(5) 0.1936(4) -0.0031(6) 0.0651(16) Uani 1 1 d .
O3 O 0.3079(6) 0.1681(4) -0.0446(7) 0.089(2) Uani 1 1 d .
O4 O 0.1954(5) 0.0005(3) 0.0849(5) 0.0526(13) Uani 1 1 d .
N N 0.4311(5) 0.1219(3) 0.5192(5) 0.0358(12) Uani 1 1 d .
C1 C 0.4539(6) 0.0474(4) 0.2988(7) 0.0345(14) Uani 1 1 d .
C2 C 0.4976(6) 0.0094(4) 0.1923(7) 0.0379(14) Uani 1 1 d .
H2 H 0.4396 -0.0156 0.1249 0.046 Uiso 1 1 calc R
C3 C 0.6446(7) 0.0150(4) 0.2034(8) 0.0471(18) Uani 1 1 d .
H3 H 0.6976 -0.0062 0.1453 0.057 Uiso 1 1 calc R
C4 C 0.6970(7) 0.0586(4) 0.3179(8) 0.0446(17) Uani 1 1 d .
H4 H 0.7888 0.0720 0.3478 0.054 Uiso 1 1 calc R
C5 C 0.5791(6) 0.0774(4) 0.3773(6) 0.0341(13) Uani 1 1 d .
C6 C 0.5620(7) 0.1199(4) 0.4978(7) 0.0413(16) Uani 1 1 d .
C7 C 0.6679(7) 0.1547(4) 0.5825(7) 0.0489(19) Uani 1 1 d .
H7 H 0.7582 0.1534 0.5649 0.059 Uiso 1 1 calc R
C8 C 0.6391(9) 0.1907(5) 0.6908(8) 0.062(2) Uani 1 1 d .
H8 H 0.7089 0.2149 0.7485 0.075 Uiso 1 1 calc R
C9 C 0.5059(10) 0.1909(5) 0.7144(8) 0.059(2) Uani 1 1 d .
H9 H 0.4856 0.2149 0.7899 0.071 Uiso 1 1 calc R
C10 C 0.4038(8) 0.1575(4) 0.6314(7) 0.0492(18) Uani 1 1 d .
H10 H 0.3138 0.1583 0.6498 0.059 Uiso 1 1 calc R
C11 C 0.5348(8) 0.2325(5) 0.2407(8) 0.0488(18) Uani 1 1 d .
C12 C 0.6791(7) 0.1719(4) 0.0636(8) 0.0472(17) Uani 1 1 d .
C13 C 0.4005(7) 0.1576(5) 0.0397(8) 0.0520(19) Uani 1 1 d .
C14 C 0.0246(7) 0.1074(4) 0.1297(8) 0.0480(18) Uani 1 1 d .
H14A H 0.0768 0.1474 0.0977 0.072 Uiso 1 1 calc R
H14B H -0.0225 0.1266 0.1979 0.072 Uiso 1 1 calc R
H14C H -0.0422 0.0881 0.0581 0.072 Uiso 1 1 calc R
C15 C 0.0258(8) -0.0333(4) 0.2455(8) 0.053(2) Uani 1 1 d .
H15A H 0.0780 -0.0763 0.2835 0.080 Uiso 1 1 calc R
H15B H -0.0399 -0.0493 0.1703 0.080 Uiso 1 1 calc R
H15C H -0.0225 -0.0110 0.3104 0.080 Uiso 1 1 calc R

loop_
_atom_site_aniso_label
_atom_site_aniso_U_11
_atom_site_aniso_U_22
_atom_site_aniso_U_33
_atom_site_aniso_U_23
_atom_site_aniso_U_13
_atom_site_aniso_U_12
Pt 0.02715(11) 0.03651(13) 0.03829(14) -0.00080(11) 0.00520(9) -0.00249(10)
Re 0.02701(12) 0.03918(14) 0.03949(15) 0.00157(11) 0.00323(10) 0.00199(10)
S 0.0267(7) 0.0381(9) 0.0477(10) -0.0055(7) 0.0023(7) -0.0020(6)
Cl4 0.0383(9) 0.0804(14) 0.0583(12) -0.0146(10) 0.0173(8) -0.0034(9)
O1 0.106(5) 0.050(4) 0.090(5) -0.005(4) 0.002(4) 0.012(4)
O2 0.042(3) 0.093(4) 0.062(4) 0.012(3) 0.015(3) -0.006(3)
O3 0.042(3) 0.128(6) 0.089(5) 0.033(5) -0.015(3) 0.009(4)
O4 0.030(2) 0.073(4) 0.054(3) -0.022(3) 0.004(2) -0.006(2)
N 0.039(3) 0.033(3) 0.034(3) -0.001(2) 0.000(2) -0.002(2)
C1 0.023(3) 0.034(3) 0.045(4) 0.001(3) 0.002(3) 0.004(2)
C2 0.032(3) 0.034(3) 0.050(4) -0.004(3) 0.016(3) 0.002(3)
C3 0.034(3) 0.036(4) 0.075(5) 0.000(4) 0.018(3) 0.008(3)
C4 0.028(3) 0.042(4) 0.061(5) 0.011(3) 0.000(3) 0.005(3)
C5 0.030(3) 0.040(3) 0.031(3) 0.006(3) -0.001(2) -0.001(3)
C6 0.037(3) 0.044(4) 0.038(4) 0.004(3) -0.008(3) 0.000(3)
C7 0.045(4) 0.067(5) 0.031(4) 0.014(3) -0.007(3) -0.014(3)
C8 0.063(5) 0.071(6) 0.044(5) -0.004(4) -0.015(4) -0.016(4)
C9 0.079(6) 0.061(5) 0.035(4) -0.013(4) 0.002(4) -0.010(4)
C10 0.049(4) 0.053(4) 0.046(4) 0.005(3) 0.010(3) -0.001(3)
C11 0.044(4) 0.052(5) 0.049(5) 0.011(4) 0.003(3) 0.010(3)
C12 0.037(4) 0.055(4) 0.048(4) 0.006(4) 0.000(3) -0.003(3)
C13 0.035(4) 0.068(5) 0.055(5) 0.005(4) 0.013(3) 0.001(3)
C14 0.041(4) 0.049(4) 0.050(4) -0.004(4) -0.005(3) 0.006(3)
C15 0.045(4) 0.037(4) 0.076(6) 0.006(4) 0.004(4) -0.010(3)

loop_
_atom_type_symbol
_atom_type_description
_atom_type_scat_dispersion_real
_atom_type_scat_dispersion_imag
_atom_type_scat_source
C C 0.0033 0.0016 'International Tables Vol C Tables 4.2.6.8 and 6.1.1.4'
H H 0.0000 0.0000 'International Tables Vol C Tables 4.2.6.8 and 6.1.1.4'
Cl Cl 0.1484 0.1585 'International Tables Vol C Tables 4.2.6.8 and 6.1.1.4'
N N 0.0061 0.0033 'International Tables Vol C Tables 4.2.6.8 and 6.1.1.4'
Pt Pt -1.7033 8.3905 'International Tables Vol C Tables 4.2.6.8 and 6.1.1.4'
Re Re -1.0185 7.2310 'International Tables Vol C Tables 4.2.6.8 and 6.1.1.4'
S S 0.1246 0.1234 'International Tables Vol C Tables 4.2.6.8 and 6.1.1.4'
O O 0.0106 0.0060 'International Tables Vol C Tables 4.2.6.8 and 6.1.1.4'

loop_
_geom_angle_atom_site_label_1
_geom_angle_atom_site_label_2
_geom_angle_atom_site_label_3
_geom_angle
C1 Pt N 80.6(2)
C1 Pt S 95.01(19)
N Pt S 174.12(16)
C1 Pt Cl4 174.47(19)
N Pt Cl4 93.91(16)
S Pt Cl4 90.40(8)
C11 Re C13 87.6(3)
C11 Re C12 90.5(3)
C13 Re C12 91.0(3)
C11 Re C2 144.3(3)
C13 Re C2 95.8(3)
C12 Re C2 124.8(3)
C11 Re C3 148.3(3)
C13 Re C3 122.8(3)
C12 Re C3 97.1(3)
C2 Re C3 36.2(2)
C11 Re C5 93.8(3)
C13 Re C5 134.8(3)
C12 Re C5 134.1(3)
C2 Re C5 59.2(2)
C3 Re C5 59.2(3)
C11 Re C4 112.2(3)
C13 Re C4 156.4(3)
C12 Re C4 101.2(3)
C2 Re C4 60.6(2)
C3 Re C4 36.1(3)
C5 Re C4 36.1(2)
C11 Re C1 109.1(3)
C13 Re C1 101.0(3)
C12 Re C1 157.3(3)
C2 Re C1 35.4(2)
C3 Re C1 60.1(2)
C5 Re C1 36.5(2)
C4 Re C1 61.3(2)
O4 S C15 107.4(4)
O4 S C14 107.3(4)
C15 S C14 102.6(4)
O4 S Pt 119.1(2)
C15 S Pt 110.1(3)
C14 S Pt 109.1(3)
C6 N C10 118.2(6)
C6 N Pt 115.9(4)
C10 N Pt 125.7(5)
C2 C1 C5 105.5(5)
C2 C1 Pt 141.2(5)
C5 C1 Pt 113.1(5)
C2 C1 Re 71.1(4)
C5 C1 Re 71.0(4)
Pt C1 Re 118.7(3)
C1 C2 C3 109.6(6)
C1 C2 Re 73.5(4)
C3 C2 Re 71.9(4)
C1 C2 H2 125.2
C3 C2 H2 125.2
Re C2 H2 121.0
C4 C3 C2 108.9(6)
C4 C3 Re 72.4(4)
C2 C3 Re 71.9(4)
C4 C3 H3 125.5
C2 C3 H3 125.5
Re C3 H3 121.9
C3 C4 C5 105.6(6)
C3 C4 Re 71.5(4)
C5 C4 Re 72.0(4)
C3 C4 H4 127.2
C5 C4 H4 127.2
Re C4 H4 121.2
C4 C5 C1 110.3(6)
C4 C5 C6 133.2(6)
C1 C5 C6 116.6(5)
C4 C5 Re 72.0(4)
C1 C5 Re 72.5(4)
C6 C5 Re 121.9(4)
N C6 C7 121.7(7)
N C6 C5 113.2(5)
C7 C6 C5 125.0(6)
C8 C7 C6 119.3(7)
C8 C7 H7 120.3
C6 C7 H7 120.3
C7 C8 C9 118.9(7)
C7 C8 H8 120.6
C9 C8 H8 120.6
C10 C9 C8 121.4(8)
C10 C9 H9 119.3
C8 C9 H9 119.3
C9 C10 N 120.4(7)
C9 C10 H10 119.8
N C10 H10 119.8
O1 C11 Re 176.1(7)
O2 C12 Re 179.1(7)
O3 C13 Re 176.5(8)
S C14 H14A 109.5
S C14 H14B 109.5
H14A C14 H14B 109.5
S C14 H14C 109.5
H14A C14 H14C 109.5
H14B C14 H14C 109.5
S C15 H15A 109.5
S C15 H15B 109.5
H15A C15 H15B 109.5
S C15 H15C 109.5
H15A C15 H15C 109.5
H15B C15 H15C 109.5

loop_
_geom_bond_atom_site_label_1
_geom_bond_atom_site_label_2
_geom_bond_distance
Pt C1 1.995(6)
Pt N 2.102(5)
Pt S 2.203(2)
Pt Cl4 2.386(2)
Re C11 1.886(8)
Re C13 1.886(8)
Re C12 1.906(8)
Re C2 2.293(6)
Re C3 2.294(7)
Re C5 2.305(6)
Re C4 2.306(7)
Re C1 2.324(7)
S O4 1.456(5)
S C15 1.750(7)
S C14 1.775(7)
O1 C11 1.164(9)
O2 C12 1.159(8)
O3 C13 1.159(9)
N C6 1.333(8)
N C10 1.373(9)
C1 C2 1.404(9)
C1 C5 1.450(8)
C2 C3 1.426(9)
C2 H2 0.9300
C3 C4 1.425(11)
C3 H3 0.9300
C4 C5 1.428(9)
C4 H4 0.9300
C5 C6 1.476(10)
C6 C7 1.382(9)
C7 C8 1.346(11)
C7 H7 0.9300
C8 C9 1.363(12)
C8 H8 0.9300
C9 C10 1.337(11)
C9 H9 0.9300
C10 H10 0.9300
C14 H14A 0.9600
C14 H14B 0.9600
C14 H14C 0.9600
C15 H15A 0.9600
C15 H15B 0.9600
C15 H15C 0.9600
